data_4316774
loop_
_publ_author_name
'Sylvie Pailloux'
'Cornel Edicome Shirima'
'Karen Ann Smith'
'Eileen N. Duesler'
'Robert T. Paine'
'Neil J. Williams'
'Robert D. Hancock'

_publ_section_title
;
 Synthesis and Reactivity of (Benzoxazol-2-ylmethyl)phosphonic Acid
;
_journal_name_full 'Inorganic Chemistry'
_journal_page_first 9369
_journal_page_last 9379
_journal_paper_doi 10.1021/ic101079b
_journal_volume 49
_journal_year 2010
_chemical_formula_moiety 'C8 H7 K N O4 P'
_chemical_formula_sum 'C8 H7 K N O4 P'
_chemical_formula_weight 251.22
_chemical_name_systematic
;
 ?
;
_space_group_IT_number 14
_symmetry_cell_setting monoclinic
_symmetry_space_group_name_Hall '-P 2ybc'
_symmetry_space_group_name_H-M 'P 1 21/c 1'
_atom_sites_solution_hydrogens geom
_atom_sites_solution_primary direct
_atom_sites_solution_secondary difmap
_audit_creation_method SHELXL-97
_cell_angle_alpha 90.00
_cell_angle_beta 98.359(2)
_cell_angle_gamma 90.00
_cell_formula_units_Z 4
_cell_length_a 15.2517(7)
_cell_length_b 4.6921(2)
_cell_length_c 14.1701(7)
_cell_measurement_reflns_used 9826
_cell_measurement_temperature 228(2)
_cell_measurement_theta_max 34.93
_cell_measurement_theta_min 2.70
_cell_volume 1003.28(8)
_computing_cell_refinement 'APEX2, Bruker AXS Inc., Madison, Wisconsin, USA.'
_computing_data_collection 'APEX2, Bruker AXS Inc., Madison, Wisconsin, USA.'
_computing_data_reduction 'APEX2, Bruker AXS Inc., Madison, Wisconsin, USA.'
_computing_molecular_graphics 'Bruker SHELXTL XP,Sheldrick, G. M. (2008). Acta Cryst. A64, 112-122.'
_computing_publication_material 'Bruker SHELXTL XCIF,Sheldrick, G. M. (2008). Acta Cryst. A64, 112-122.'
_computing_structure_refinement 'Bruker SHELXTL XL,Sheldrick, G. M. (2008). Acta Cryst. A64, 112-122.'
_computing_structure_solution 'Bruker SHELXTL XS,Sheldrick, G. M. (2008). Acta Cryst. A64, 112-122.'
_diffrn_ambient_temperature 228(2)
_diffrn_measured_fraction_theta_full 0.999
_diffrn_measured_fraction_theta_max 0.999
_diffrn_measurement_device_type 'CCD area detector'
_diffrn_measurement_method 'phi and omega scans'
_diffrn_radiation_monochromator graphite
_diffrn_radiation_source 'fine-focus sealed tube'
_diffrn_radiation_type MoK\a
_diffrn_radiation_wavelength 0.71073
_diffrn_reflns_av_R_equivalents 0.0204
_diffrn_reflns_av_sigmaI/netI 0.0121
_diffrn_reflns_limit_h_max 24
_diffrn_reflns_limit_h_min -24
_diffrn_reflns_limit_k_max 7
_diffrn_reflns_limit_k_min -7
_diffrn_reflns_limit_l_max 22
_diffrn_reflns_limit_l_min -22
_diffrn_reflns_number 34844
_diffrn_reflns_theta_full 34.96
_diffrn_reflns_theta_max 34.96
_diffrn_reflns_theta_min 2.70
_exptl_absorpt_coefficient_mu 0.680
_exptl_absorpt_correction_T_max 0.944
_exptl_absorpt_correction_T_min 0.834
_exptl_absorpt_correction_type multi-scan
_exptl_absorpt_process_details Bruker,SADABS
_exptl_crystal_colour colourless
_exptl_crystal_density_diffrn 1.663
_exptl_crystal_density_method 'not measured'
_exptl_crystal_description prism
_exptl_crystal_F_000 512
_exptl_crystal_size_max 0.28
_exptl_crystal_size_mid 0.16
_exptl_crystal_size_min 0.09
_refine_diff_density_max 0.560
_refine_diff_density_min -0.240
_refine_diff_density_rms 0.061
_refine_ls_extinction_method none
_refine_ls_goodness_of_fit_ref 1.057
_refine_ls_hydrogen_treatment mixed
_refine_ls_matrix_type full
_refine_ls_number_parameters 141
_refine_ls_number_reflns 4403
_refine_ls_number_restraints 0
_refine_ls_restrained_S_all 1.057
_refine_ls_R_factor_all 0.0324
_refine_ls_R_factor_gt 0.0265
_refine_ls_shift/su_max 0.002
_refine_ls_shift/su_mean 0.000
_refine_ls_structure_factor_coef Fsqd
_refine_ls_weighting_details 'calc w=1/[\s^2^(Fo^2^)+(0.0417P)^2^+0.3092P] where P=(Fo^2^+2Fc^2^)/3'
_refine_ls_weighting_scheme calc
_refine_ls_wR_factor_gt 0.0727
_refine_ls_wR_factor_ref 0.0797
_reflns_number_gt 3862
_reflns_number_total 4403
_reflns_threshold_expression >2sigma(I)
_cod_data_source_file ic101079b_si_003_5.cif
_cod_data_source_block rpec29
_cod_depositor_comments
;
The following automatic conversions were performed:

'_symmetry_cell_setting' value 'Monoclinic' changed to 'monoclinic'
according to the built-in table from CIF Core dictionary named
'cif_core.dic' version 2.4.1 from 2010-06-29.

Automatic conversion script
Id: cif_fix_values 1646 2011-03-28 12:23:43Z adriana 
;
_cod_database_code 4316774

loop_
_symmetry_equiv_pos_as_xyz
'x, y, z'
'-x, y+1/2, -z+1/2'
'-x, -y, -z'
'x, -y-1/2, z-1/2'

loop_
_atom_site_label
_atom_site_type_symbol
_atom_site_fract_x
_atom_site_fract_y
_atom_site_fract_z
_atom_site_U_iso_or_equiv
_atom_site_adp_type
_atom_site_occupancy
_atom_site_symmetry_multiplicity
_atom_site_calc_flag
_atom_site_refinement_flags
_atom_site_disorder_assembly
_atom_site_disorder_group
K1 K 0.442358(13) 0.77930(5) 0.883131(13) 0.02304(5) Uani 1 1 d . . .
P1 P 0.383502(14) 0.82629(5) 0.638252(15) 0.01700(5) Uani 1 1 d . . .
O1 O 0.15711(5) 0.60671(18) 0.51716(6) 0.02802(17) Uani 0.865(11) 1 d P A 1
N1 N 0.26585(5) 0.6149(2) 0.42594(6) 0.02745(18) Uani 0.865(11) 1 d P . 1
N1' N 0.15711(5) 0.60671(18) 0.51716(6) 0.02802(17) Uani 0.135(11) 1 d P A 2
O1' O 0.26585(5) 0.6149(2) 0.42594(6) 0.02745(18) Uani 0.135(11) 1 d P . 2
O2 O 0.44757(5) 0.73273(17) 0.57433(5) 0.02471(13) Uani 1 1 d . . .
O3 O 0.41181(5) 1.07736(14) 0.70236(5) 0.02387(13) Uani 1 1 d . . .
O4 O 0.35627(5) 0.58002(15) 0.70291(5) 0.02444(13) Uani 1 1 d . . .
H4O H 0.3766(12) 0.410(4) 0.6940(12) 0.047(5) Uiso 1 1 d . . .
C1 C 0.13387(6) 0.4188(2) 0.44255(7) 0.02566(17) Uani 1 1 d . . .
C2 C 0.05924(8) 0.2497(3) 0.42347(10) 0.0377(2) Uani 1 1 d . A .
H2 H 0.0145 0.2499 0.4626 0.045 Uiso 1 1 calc R . .
C3 C 0.05458(9) 0.0791(3) 0.34277(11) 0.0438(3) Uani 1 1 d . . .
H3 H 0.0049 -0.0389 0.3264 0.053 Uiso 1 1 calc R A .
C4 C 0.12120(10) 0.0781(3) 0.28566(10) 0.0433(3) Uani 1 1 d . A .
H4 H 0.1156 -0.0417 0.2319 0.052 Uiso 1 1 calc R . .
C5 C 0.19600(9) 0.2495(3) 0.30572(8) 0.0367(2) Uani 1 1 d . . .
H5 H 0.2411 0.2485 0.2670 0.044 Uiso 1 1 calc R A .
C6 C 0.20065(6) 0.4228(2) 0.38615(7) 0.02516(17) Uani 1 1 d . . .
C7 C 0.23643(6) 0.7151(2) 0.50080(7) 0.02551(17) Uani 1 1 d . . .
C8 C 0.27905(7) 0.9338(2) 0.56724(7) 0.02726(18) Uani 1 1 d . A .
H8A H 0.2375 0.9880 0.6108 0.033 Uiso 1 1 calc R . .
H8B H 0.2899 1.1034 0.5303 0.033 Uiso 1 1 calc R . .

loop_
_atom_site_aniso_label
_atom_site_aniso_U_11
_atom_site_aniso_U_22
_atom_site_aniso_U_33
_atom_site_aniso_U_23
_atom_site_aniso_U_13
_atom_site_aniso_U_12
K1 0.02357(9) 0.02891(10) 0.01702(8) -0.00112(6) 0.00427(6) -0.00029(6)
P1 0.02033(10) 0.01496(9) 0.01569(9) 0.00098(6) 0.00253(7) 0.00031(6)
O1 0.0229(3) 0.0323(4) 0.0294(3) -0.0036(3) 0.0054(3) 0.0000(3)
N1 0.0225(3) 0.0344(4) 0.0252(4) 0.0003(3) 0.0025(3) -0.0024(3)
N1' 0.0229(3) 0.0323(4) 0.0294(3) -0.0036(3) 0.0054(3) 0.0000(3)
O1' 0.0225(3) 0.0344(4) 0.0252(4) 0.0003(3) 0.0025(3) -0.0024(3)
O2 0.0255(3) 0.0317(3) 0.0179(3) 0.0026(2) 0.0065(2) 0.0044(3)
O3 0.0310(3) 0.0154(3) 0.0239(3) -0.0010(2) -0.0005(2) -0.0013(2)
O4 0.0334(3) 0.0162(3) 0.0260(3) 0.0025(2) 0.0119(3) -0.0003(2)
C1 0.0223(4) 0.0255(4) 0.0286(4) 0.0006(3) 0.0015(3) 0.0011(3)
C2 0.0275(5) 0.0346(5) 0.0500(7) 0.0007(5) 0.0024(4) -0.0057(4)
C3 0.0402(6) 0.0296(5) 0.0557(8) -0.0024(5) -0.0129(5) -0.0044(5)
C4 0.0520(7) 0.0332(6) 0.0387(6) -0.0094(5) -0.0140(5) 0.0083(5)
C5 0.0404(6) 0.0413(6) 0.0269(5) -0.0055(4) 0.0000(4) 0.0095(5)
C6 0.0234(4) 0.0277(4) 0.0234(4) 0.0007(3) -0.0001(3) 0.0028(3)
C7 0.0215(4) 0.0260(4) 0.0272(4) 0.0016(3) -0.0026(3) 0.0019(3)
C8 0.0256(4) 0.0240(4) 0.0298(4) -0.0026(3) -0.0038(3) 0.0052(3)

loop_
_atom_type_symbol
_atom_type_description
_atom_type_scat_dispersion_real
_atom_type_scat_dispersion_imag
_atom_type_scat_source
C C 0.0033 0.0016 'International Tables Vol C Tables 4.2.6.8 and 6.1.1.4'
H H 0.0000 0.0000 'International Tables Vol C Tables 4.2.6.8 and 6.1.1.4'
N N 0.0061 0.0033 'International Tables Vol C Tables 4.2.6.8 and 6.1.1.4'
O O 0.0106 0.0060 'International Tables Vol C Tables 4.2.6.8 and 6.1.1.4'
P P 0.1023 0.0942 'International Tables Vol C Tables 4.2.6.8 and 6.1.1.4'
K K 0.2009 0.2494 'International Tables Vol C Tables 4.2.6.8 and 6.1.1.4'

loop_
_geom_angle_atom_site_label_1
_geom_angle_atom_site_label_2
_geom_angle_atom_site_label_3
_geom_angle
_geom_angle_site_symmetry_1
_geom_angle_site_symmetry_3
_geom_angle_publ_flag
O2 K1 O2 82.35(2) 4_576 2_656 ?
O2 K1 O3 120.63(2) 4_576 2_646 ?
O2 K1 O3 81.92(2) 2_656 2_646 ?
O2 K1 O4 146.49(2) 4_576 . ?
O2 K1 O4 130.00(2) 2_656 . ?
O3 K1 O4 78.25(2) 2_646 . ?
O2 K1 O1' 71.64(2) 4_576 4_576 ?
O2 K1 O1' 112.50(3) 2_656 4_576 ?
O3 K1 O1' 163.17(2) 2_646 4_576 ?
O4 K1 O1' 85.56(2) . 4_576 ?
O2 K1 N1 71.64(2) 4_576 4_576 ?
O2 K1 N1 112.50(3) 2_656 4_576 ?
O3 K1 N1 163.17(2) 2_646 4_576 ?
O4 K1 N1 85.56(2) . 4_576 ?
O1' K1 N1 0.00(4) 4_576 4_576 ?
O2 K1 O3 151.08(2) 4_576 . ?
O2 K1 O3 80.40(2) 2_656 . ?
O3 K1 O3 79.598(17) 2_646 . ?
O4 K1 O3 51.159(19) . . ?
O1' K1 O3 93.88(2) 4_576 . ?
N1 K1 O3 93.88(2) 4_576 . ?
O2 K1 O2 81.39(2) 4_576 2_646 ?
O2 K1 O2 107.86(2) 2_656 2_646 ?
O3 K1 O2 50.784(19) 2_646 2_646 ?
O4 K1 O2 93.97(2) . 2_646 ?
O1' K1 O2 126.95(2) 4_576 2_646 ?
N1 K1 O2 126.95(2) 4_576 2_646 ?
O3 K1 O2 126.08(2) . 2_646 ?
O2 K1 P1 99.471(18) 4_576 2_646 ?
O2 K1 P1 92.472(18) 2_656 2_646 ?
O3 K1 P1 25.558(14) 2_646 2_646 ?
O4 K1 P1 88.824(16) . 2_646 ?
O1' K1 P1 151.38(2) 4_576 2_646 ?
N1 K1 P1 151.38(2) 4_576 2_646 ?
O3 K1 P1 104.290(16) . 2_646 ?
O2 K1 P1 25.619(13) 2_646 2_646 ?
O2 K1 P1 100.261(17) 4_576 2_656 ?
O2 K1 P1 19.744(14) 2_656 2_656 ?
O3 K1 P1 65.508(15) 2_646 2_656 ?
O4 K1 P1 113.103(15) . 2_656 ?
O1' K1 P1 126.46(2) 4_576 2_656 ?
N1 K1 P1 126.46(2) 4_576 2_656 ?
O3 K1 P1 67.760(15) . 2_656 ?
O2 K1 P1 102.380(15) 2_646 2_656 ?
P1 K1 P1 81.415(7) 2_646 2_656 ?
O2 P1 O3 116.05(4) . . ?
O2 P1 O4 112.99(4) . . ?
O3 P1 O4 107.45(4) . . ?
O2 P1 C8 110.03(4) . . ?
O3 P1 C8 105.42(4) . . ?
O4 P1 C8 103.97(5) . . ?
O2 P1 K1 63.08(3) . 2_656 ?
O3 P1 K1 54.29(3) . 2_656 ?
O4 P1 K1 141.11(3) . 2_656 ?
C8 P1 K1 113.73(4) . 2_656 ?
O2 P1 K1 38.07(3) . 2_646 ?
O3 P1 K1 116.08(3) . 2_646 ?
O4 P1 K1 78.05(3) . 2_646 ?
C8 P1 K1 135.88(3) . 2_646 ?
K1 P1 K1 81.415(7) 2_656 2_646 ?
C7 O1 C1 104.06(8) . . ?
C7 N1 C6 104.65(8) . . ?
C7 N1 K1 123.56(7) . 4_575 ?
C6 N1 K1 131.01(6) . 4_575 ?
P1 O2 K1 133.57(4) . 4_575 ?
P1 O2 K1 122.19(4) . 2_646 ?
K1 O2 K1 97.65(2) 4_575 2_646 ?
P1 O2 K1 91.30(3) . 2_656 ?
K1 O2 K1 98.61(2) 4_575 2_656 ?
K1 O2 K1 107.86(2) 2_646 2_656 ?
P1 O3 K1 100.15(3) . 2_656 ?
P1 O3 K1 98.65(3) . . ?
K1 O3 K1 120.14(2) 2_656 . ?
P1 O4 K1 98.91(3) . . ?
P1 O4 H4O 117.4(12) . . ?
K1 O4 H4O 107.6(12) . . ?
C2 C1 O1 128.92(10) . . ?
C2 C1 C6 123.34(10) . . ?
O1 C1 C6 107.74(8) . . ?
C1 C2 C3 115.73(12) . . ?
C1 C2 H2 122.1 . . ?
C3 C2 H2 122.1 . . ?
C4 C3 C2 121.86(12) . . ?
C4 C3 H3 119.1 . . ?
C2 C3 H3 119.1 . . ?
C3 C4 C5 121.81(12) . . ?
C3 C4 H4 119.1 . . ?
C5 C4 H4 119.1 . . ?
C4 C5 C6 116.57(12) . . ?
C4 C5 H5 121.7 . . ?
C6 C5 H5 121.7 . . ?
C1 C6 C5 120.69(10) . . ?
C1 C6 N1 108.42(9) . . ?
C5 C6 N1 130.88(10) . . ?
N1 C7 O1 115.12(9) . . ?
N1 C7 C8 126.85(9) . . ?
O1 C7 C8 118.02(9) . . ?
C7 C8 P1 115.26(7) . . ?
C7 C8 H8A 108.5 . . ?
P1 C8 H8A 108.5 . . ?
C7 C8 H8B 108.5 . . ?
P1 C8 H8B 108.5 . . ?
H8A C8 H8B 107.5 . . ?

loop_
_geom_bond_atom_site_label_1
_geom_bond_atom_site_label_2
_geom_bond_distance
_geom_bond_site_symmetry_2
_geom_bond_publ_flag
K1 O2 2.6995(7) 4_576 ?
K1 O2 2.7228(8) 2_656 ?
K1 O3 2.8453(8) 2_646 ?
K1 O4 2.8540(8) . ?
K1 O1' 2.8874(9) 4_576 ?
K1 N1 2.8874(9) 4_576 ?
K1 O3 2.8961(7) . ?
K1 O2 3.0764(8) 2_646 ?
K1 P1 3.4493(3) 2_646 ?
K1 P1 3.7372(3) 2_656 ?
P1 O2 1.4918(7) . ?
P1 O3 1.5118(7) . ?
P1 O4 1.5678(7) . ?
P1 C8 1.8272(9) . ?
P1 K1 3.4493(3) 2_656 ?
P1 K1 3.7372(3) 2_646 ?
O1 C7 1.3629(12) . ?
O1 C1 1.3826(13) . ?
N1 C7 1.2984(14) . ?
N1 C6 1.3984(13) . ?
N1 K1 2.8874(8) 4_575 ?
O2 K1 2.6995(7) 4_575 ?
O2 K1 2.7228(8) 2_646 ?
O2 K1 3.0764(8) 2_656 ?
O3 K1 2.8453(8) 2_656 ?
O4 H4O 0.87(2) . ?
C1 C2 1.3817(15) . ?
C1 C6 1.3831(14) . ?
C2 C3 1.389(2) . ?
C2 H2 0.9400 . ?
C3 C4 1.388(2) . ?
C3 H3 0.9400 . ?
C4 C5 1.391(2) . ?
C4 H4 0.9400 . ?
C5 C6 1.3934(15) . ?
C5 H5 0.9400 . ?
C7 C8 1.4777(14) . ?
C8 H8A 0.9800 . ?
C8 H8B 0.9800 . ?

loop_
_geom_hbond_atom_site_label_D
_geom_hbond_atom_site_label_H
_geom_hbond_atom_site_label_A
_geom_hbond_distance_DH
_geom_hbond_distance_HA
_geom_hbond_distance_DA
_geom_hbond_angle_DHA
_geom_hbond_site_symmetry_A
C5 H5 O4 0.94 2.60 3.3946(14) 142.8 4_565
O4 H4O O3 0.87(2) 1.65(2) 2.5064(10) 167.1(18) 1_545

loop_
_geom_torsion_atom_site_label_1
_geom_torsion_atom_site_label_2
_geom_torsion_atom_site_label_3
_geom_torsion_atom_site_label_4
_geom_torsion
_geom_torsion_site_symmetry_1
_geom_torsion_site_symmetry_2
_geom_torsion_site_symmetry_3
_geom_torsion_site_symmetry_4
_geom_torsion_publ_flag
O3 P1 O2 K1 -115.56(6) . . . 4_575 ?
O4 P1 O2 K1 119.68(6) . . . 4_575 ?
C8 P1 O2 K1 3.98(7) . . . 4_575 ?
K1 P1 O2 K1 -103.19(6) 2_656 . . 4_575 ?
K1 P1 O2 K1 144.67(9) 2_646 . . 4_575 ?
O3 P1 O2 K1 99.76(5) . . . 2_646 ?
O4 P1 O2 K1 -24.99(6) . . . 2_646 ?
C8 P1 O2 K1 -140.69(5) . . . 2_646 ?
K1 P1 O2 K1 112.13(5) 2_656 . . 2_646 ?
O3 P1 O2 K1 -12.37(4) . . . 2_656 ?
O4 P1 O2 K1 -137.12(3) . . . 2_656 ?
C8 P1 O2 K1 107.17(4) . . . 2_656 ?
K1 P1 O2 K1 -112.13(5) 2_646 . . 2_656 ?
O2 P1 O3 K1 13.61(5) . . . 2_656 ?
O4 P1 O3 K1 141.15(3) . . . 2_656 ?
C8 P1 O3 K1 -108.41(4) . . . 2_656 ?
K1 P1 O3 K1 56.18(3) 2_646 . . 2_656 ?
O2 P1 O3 K1 -109.30(4) . . . . ?
O4 P1 O3 K1 18.25(4) . . . . ?
C8 P1 O3 K1 128.69(4) . . . . ?
K1 P1 O3 K1 -122.90(3) 2_656 . . . ?
K1 P1 O3 K1 -66.72(3) 2_646 . . . ?
O2 K1 O3 P1 -151.30(4) 4_576 . . . ?
O2 K1 O3 P1 154.53(4) 2_656 . . . ?
O3 K1 O3 P1 71.06(3) 2_646 . . . ?
O4 K1 O3 P1 -12.16(3) . . . . ?
O1' K1 O3 P1 -93.29(4) 4_576 . . . ?
N1 K1 O3 P1 -93.29(4) 4_576 . . . ?
O2 K1 O3 P1 49.36(4) 2_646 . . . ?
P1 K1 O3 P1 64.41(3) 2_646 . . . ?
P1 K1 O3 P1 138.71(4) 2_656 . . . ?
O2 K1 O3 K1 101.58(5) 4_576 . . 2_656 ?
O2 K1 O3 K1 47.40(3) 2_656 . . 2_656 ?
O3 K1 O3 K1 -36.06(3) 2_646 . . 2_656 ?
O4 K1 O3 K1 -119.29(4) . . . 2_656 ?
O1' K1 O3 K1 159.58(3) 4_576 . . 2_656 ?
N1 K1 O3 K1 159.58(3) 4_576 . . 2_656 ?
O2 K1 O3 K1 -57.77(4) 2_646 . . 2_656 ?
P1 K1 O3 K1 -42.72(3) 2_646 . . 2_656 ?
P1 K1 O3 K1 31.58(2) 2_656 . . 2_656 ?
O2 P1 O4 K1 110.77(4) . . . . ?
O3 P1 O4 K1 -18.54(4) . . . . ?
C8 P1 O4 K1 -129.97(4) . . . . ?
K1 P1 O4 K1 35.68(5) 2_656 . . . ?
K1 P1 O4 K1 95.32(2) 2_646 . . . ?
O2 K1 O4 P1 156.75(4) 4_576 . . . ?
O2 K1 O4 P1 -5.51(5) 2_656 . . . ?
O3 K1 O4 P1 -74.30(3) 2_646 . . . ?
O1' K1 O4 P1 110.34(4) 4_576 . . . ?
N1 K1 O4 P1 110.34(4) 4_576 . . . ?
O3 K1 O4 P1 11.73(3) . . . . ?
O2 K1 O4 P1 -122.87(3) 2_646 . . . ?
P1 K1 O4 P1 -97.75(3) 2_646 . . . ?
P1 K1 O4 P1 -17.60(4) 2_656 . . . ?
C7 O1 C1 C2 -179.90(11) . . . . ?
C7 O1 C1 C6 0.51(10) . . . . ?
O1 C1 C2 C3 -179.46(11) . . . . ?
C6 C1 C2 C3 0.08(18) . . . . ?
C1 C2 C3 C4 0.48(19) . . . . ?
C2 C3 C4 C5 -0.5(2) . . . . ?
C3 C4 C5 C6 -0.07(19) . . . . ?
C2 C1 C6 C5 -0.64(16) . . . . ?
O1 C1 C6 C5 178.98(9) . . . . ?
C2 C1 C6 N1 -179.67(10) . . . . ?
O1 C1 C6 N1 -0.05(11) . . . . ?
C4 C5 C6 C1 0.61(17) . . . . ?
C4 C5 C6 N1 179.40(11) . . . . ?
C7 N1 C6 C1 -0.44(11) . . . . ?
K1 N1 C6 C1 169.42(7) 4_575 . . . ?
C7 N1 C6 C5 -179.35(11) . . . . ?
K1 N1 C6 C5 -9.48(16) 4_575 . . . ?
C6 N1 C7 O1 0.82(12) . . . . ?
K1 N1 C7 O1 -170.01(6) 4_575 . . . ?
C6 N1 C7 C8 -178.01(9) . . . . ?
K1 N1 C7 C8 11.15(14) 4_575 . . . ?
C1 O1 C7 N1 -0.86(12) . . . . ?
C1 O1 C7 C8 178.09(8) . . . . ?
N1 C7 C8 P1 -66.98(13) . . . . ?
O1 C7 C8 P1 114.21(9) . . . . ?
O2 P1 C8 C7 56.34(9) . . . . ?
O3 P1 C8 C7 -177.83(8) . . . . ?
O4 P1 C8 C7 -64.93(9) . . . . ?
K1 P1 C8 C7 124.86(7) 2_656 . . . ?
K1 P1 C8 C7 22.21(11) 2_646 . . . ?
